data_4085504
loop_
_publ_author_name
'Tanahashi, Hiromasa'
'Tsurugi, Hayato'
'Mashima, Kazushi'

_publ_section_title
;
 Synthesis of Alkyl and Alkylidene Complexes of Tungsten Bearing Imido and
 Redox-Active \a-Diimine oro-Iminoquinone Ligands and Their Application as
 Catalysts for Ring-Opening Metathesis Polymerization of Norbornene
;
_journal_issue 4
_journal_name_full Organometallics
_journal_page_first 731
_journal_paper_doi 10.1021/om501010n
_journal_volume 34
_journal_year 2015
_chemical_formula_moiety 'C46 H59 Cl4 N3 W'
_chemical_formula_sum 'C46 H59 Cl4 N3 W'
_chemical_formula_weight 979.61
_chemical_name_common 7
_chemical_name_systematic
; 
 ? 
;
_space_group_IT_number 14
_space_group_name_Hall '-P 2yn'
_symmetry_cell_setting monoclinic
_symmetry_space_group_name_Hall '-P 2yn'
_symmetry_space_group_name_H-M 'P 1 21/n 1'
_atom_sites_solution_hydrogens geom
_atom_sites_solution_primary direct
_atom_sites_solution_secondary difmap
_audit_creation_method SHELXL-97
_cell_angle_alpha 90.00
_cell_angle_beta 95.995(5)
_cell_angle_gamma 90.00
_cell_formula_units_Z 4
_cell_length_a 12.285(6)
_cell_length_b 18.687(9)
_cell_length_c 19.769(10)
_cell_measurement_reflns_used 7730
_cell_measurement_temperature 113(2)
_cell_measurement_theta_max 27.48
_cell_measurement_theta_min 3.01
_cell_volume 4514(4)
_computing_cell_refinement CrystalClear
_computing_data_collection 'CrystalClear (Rigaku Inc., 2007)'
_computing_data_reduction CrystalClear
_computing_molecular_graphics 'CrystalStructure 4.1'
_computing_publication_material 'CrystalStructure 4.1 (Rigaku, 2014)'
_computing_structure_refinement 'SHELXL-97 (Sheldrick, 1997)'
_computing_structure_solution 'SHELXS-97 (Sheldrick, 1990)'
_diffrn_ambient_temperature 113(2)
_diffrn_detector_area_resol_mean 7.314
_diffrn_measured_fraction_theta_full 0.997
_diffrn_measured_fraction_theta_max 0.997
_diffrn_measurement_device_type 'Rigaku Mercury70'
_diffrn_measurement_method \w
_diffrn_radiation_monochromator graphite
_diffrn_radiation_source 'fine-focus sealed tube'
_diffrn_radiation_type MoK\a
_diffrn_radiation_wavelength 0.71075
_diffrn_reflns_av_R_equivalents 0.1113
_diffrn_reflns_av_sigmaI/netI 0.0971
_diffrn_reflns_limit_h_max 14
_diffrn_reflns_limit_h_min -14
_diffrn_reflns_limit_k_max 22
_diffrn_reflns_limit_k_min -21
_diffrn_reflns_limit_l_max 23
_diffrn_reflns_limit_l_min -23
_diffrn_reflns_number 35791
_diffrn_reflns_theta_full 25.00
_diffrn_reflns_theta_max 25.00
_diffrn_reflns_theta_min 3.01
_diffrn_standards_number 0
_exptl_absorpt_coefficient_mu 2.830
_exptl_absorpt_correction_T_max 0.7848
_exptl_absorpt_correction_T_min 0.6762
_exptl_absorpt_correction_type multi-scan
_exptl_absorpt_process_details 'REQAB (Rigaku, 1998)'
_exptl_crystal_colour orange
_exptl_crystal_density_diffrn 1.442
_exptl_crystal_density_method 'not measured'
_exptl_crystal_description block
_exptl_crystal_F_000 1992
_exptl_crystal_size_max 0.15
_exptl_crystal_size_mid 0.14
_exptl_crystal_size_min 0.09
_refine_diff_density_max 3.891
_refine_diff_density_min -1.468
_refine_diff_density_rms 0.192
_refine_ls_extinction_method none
_refine_ls_goodness_of_fit_ref 1.251
_refine_ls_hydrogen_treatment mixed
_refine_ls_matrix_type full
_refine_ls_number_parameters 494
_refine_ls_number_reflns 7938
_refine_ls_number_restraints 0
_refine_ls_restrained_S_all 1.251
_refine_ls_R_factor_all 0.1179
_refine_ls_R_factor_gt 0.1045
_refine_ls_shift/su_max 0.000
_refine_ls_shift/su_mean 0.000
_refine_ls_structure_factor_coef Fsqd
_refine_ls_weighting_details 'calc w=1/[\s^2^(Fo^2^)+(0.0001P)^2^+74.9877P] where P=(Fo^2^+2Fc^2^)/3'
_refine_ls_weighting_scheme calc
_refine_ls_wR_factor_gt 0.1853
_refine_ls_wR_factor_ref 0.1932
_reflns_number_gt 7017
_reflns_number_total 7938
_reflns_threshold_expression >2sigma(I)
_cod_data_source_file om501010n_si_001.cif
_cod_data_source_block 7
_cod_depositor_comments 'Adding full bibliography for 4085499--4085505.cif.'
_cod_original_cell_volume 4513(4)
_cod_database_code 4085504

loop_
_symmetry_equiv_pos_as_xyz
'x, y, z'
'-x+1/2, y+1/2, -z+1/2'
'-x, -y, -z'
'x-1/2, -y-1/2, z-1/2'

loop_
_atom_site_label
_atom_site_type_symbol
_atom_site_fract_x
_atom_site_fract_y
_atom_site_fract_z
_atom_site_U_iso_or_equiv
_atom_site_adp_type
_atom_site_occupancy
_atom_site_symmetry_multiplicity
_atom_site_calc_flag
_atom_site_refinement_flags
W1 W 0.44661(4) 0.13475(3) 0.73812(3) 0.03011(18) Uani 1 1 d .
Cl1 Cl 0.4375(2) 0.02832(17) 0.80166(17) 0.0377(8) Uani 1 1 d .
Cl2 Cl 0.6476(3) 0.32689(17) 0.71708(19) 0.0413(8) Uani 1 1 d .
Cl3 Cl 0.7674(3) 0.25265(18) 0.61843(18) 0.0426(8) Uani 1 1 d .
Cl4 Cl 0.8632(3) 0.26592(18) 0.75427(19) 0.0426(8) Uani 1 1 d .
N1 N 0.5758(8) 0.1629(5) 0.6875(5) 0.033(2) Uani 1 1 d .
N2 N 0.5883(8) 0.1572(5) 0.8225(5) 0.028(2) Uani 1 1 d .
N3 N 0.3550(7) 0.1986(5) 0.7613(5) 0.026(2) Uani 1 1 d .
C1 C 0.6830(9) 0.1815(6) 0.7245(6) 0.026(3) Uani 1 1 d .
H1 H 0.7349 0.1428 0.7142 0.031 Uiso 1 1 calc R
C2 C 0.6758(11) 0.1788(7) 0.7991(7) 0.039(3) Uiso 1 1 d .
H2 H 0.7367 0.1932 0.8296 0.047 Uiso 1 1 calc R
C3 C 0.7347(9) 0.2536(7) 0.7033(6) 0.031(3) Uani 1 1 d .
C4 C 0.5852(9) 0.1376(6) 0.6183(6) 0.025(3) Uani 1 1 d .
C5 C 0.5387(10) 0.1750(7) 0.5626(7) 0.035(3) Uani 1 1 d .
C6 C 0.5524(13) 0.1482(9) 0.4981(7) 0.055(4) Uani 1 1 d .
H6 H 0.5191 0.1719 0.4587 0.066 Uiso 1 1 calc R
C7 C 0.6147(14) 0.0869(9) 0.4913(9) 0.067(5) Uani 1 1 d .
H7 H 0.6279 0.0709 0.4473 0.080 Uiso 1 1 calc R
C8 C 0.6576(12) 0.0491(9) 0.5482(7) 0.053(4) Uani 1 1 d .
H8 H 0.6987 0.0067 0.5428 0.063 Uiso 1 1 calc R
C9 C 0.6411(10) 0.0728(7) 0.6132(7) 0.039(3) Uani 1 1 d .
C10 C 0.4672(10) 0.2411(7) 0.5646(6) 0.035(3) Uani 1 1 d .
H10 H 0.4572 0.2511 0.6132 0.042 Uiso 1 1 calc R
C11 C 0.5146(12) 0.3079(8) 0.5352(7) 0.046(4) Uani 1 1 d .
H11A H 0.5317 0.2981 0.4888 0.055 Uiso 1 1 calc R
H11B H 0.5817 0.3218 0.5634 0.055 Uiso 1 1 calc R
H11C H 0.4612 0.3469 0.5345 0.055 Uiso 1 1 calc R
C12 C 0.3523(11) 0.2278(9) 0.5260(8) 0.051(4) Uani 1 1 d .
H12A H 0.3197 0.1852 0.5444 0.062 Uiso 1 1 calc R
H12B H 0.3593 0.2207 0.4775 0.062 Uiso 1 1 calc R
H12C H 0.3053 0.2694 0.5317 0.062 Uiso 1 1 calc R
C13 C 0.6811(10) 0.0240(6) 0.6717(7) 0.036(3) Uani 1 1 d .
H13 H 0.6619 0.0479 0.7142 0.043 Uiso 1 1 calc R
C14 C 0.8053(11) 0.0111(8) 0.6812(8) 0.049(4) Uani 1 1 d .
H14A H 0.8435 0.0572 0.6861 0.059 Uiso 1 1 calc R
H14B H 0.8274 -0.0142 0.6414 0.059 Uiso 1 1 calc R
H14C H 0.8241 -0.0178 0.7221 0.059 Uiso 1 1 calc R
C15 C 0.6225(11) -0.0480(7) 0.6677(9) 0.054(4) Uani 1 1 d .
H15A H 0.6457 -0.0757 0.6297 0.065 Uiso 1 1 calc R
H15B H 0.5433 -0.0402 0.6607 0.065 Uiso 1 1 calc R
H15C H 0.6409 -0.0743 0.7103 0.065 Uiso 1 1 calc R
C16 C 0.5906(9) 0.1458(7) 0.8946(6) 0.028(3) Uani 1 1 d .
C17 C 0.6364(10) 0.0828(7) 0.9221(6) 0.035(3) Uani 1 1 d .
C18 C 0.6270(11) 0.0710(8) 0.9914(7) 0.046(4) Uani 1 1 d .
H18 H 0.6557 0.0281 1.0119 0.055 Uiso 1 1 calc R
C19 C 0.5777(11) 0.1198(8) 1.0307(7) 0.044(4) Uani 1 1 d .
H19 H 0.5711 0.1093 1.0771 0.053 Uiso 1 1 calc R
C20 C 0.5375(10) 0.1841(8) 1.0031(7) 0.038(3) Uani 1 1 d .
H20 H 0.5069 0.2184 1.0311 0.046 Uiso 1 1 calc R
C21 C 0.5422(10) 0.1983(8) 0.9340(7) 0.040(3) Uani 1 1 d .
C22 C 0.6995(10) 0.0305(7) 0.8827(7) 0.039(3) Uani 1 1 d .
H22 H 0.6794 0.0401 0.8332 0.047 Uiso 1 1 calc R
C23 C 0.8218(12) 0.0418(10) 0.8973(10) 0.072(5) Uani 1 1 d .
H23A H 0.8441 0.0331 0.9457 0.086 Uiso 1 1 calc R
H23B H 0.8401 0.0911 0.8859 0.086 Uiso 1 1 calc R
H23C H 0.8604 0.0085 0.8698 0.086 Uiso 1 1 calc R
C24 C 0.6706(14) -0.0484(8) 0.8960(9) 0.062(4) Uani 1 1 d .
H24A H 0.5909 -0.0543 0.8905 0.074 Uiso 1 1 calc R
H24B H 0.6994 -0.0617 0.9424 0.074 Uiso 1 1 calc R
H24C H 0.7032 -0.0793 0.8634 0.074 Uiso 1 1 calc R
C25 C 0.5070(10) 0.2706(7) 0.9056(7) 0.034(3) Uani 1 1 d .
H25 H 0.4874 0.2657 0.8554 0.041 Uiso 1 1 calc R
C26 C 0.6016(11) 0.3239(8) 0.9177(8) 0.048(4) Uani 1 1 d .
H26A H 0.6640 0.3068 0.8952 0.057 Uiso 1 1 calc R
H26B H 0.6232 0.3283 0.9667 0.057 Uiso 1 1 calc R
H26C H 0.5782 0.3707 0.8992 0.057 Uiso 1 1 calc R
C27 C 0.4050(11) 0.3001(8) 0.9377(7) 0.052(4) Uani 1 1 d .
H27A H 0.4237 0.3072 0.9866 0.062 Uiso 1 1 calc R
H27B H 0.3447 0.2657 0.9302 0.062 Uiso 1 1 calc R
H27C H 0.3826 0.3459 0.9164 0.062 Uiso 1 1 calc R
C28 C 0.2729(9) 0.2449(6) 0.7830(6) 0.026(3) Uani 1 1 d .
C29 C 0.2718(9) 0.3192(6) 0.7664(5) 0.025(3) Uani 1 1 d .
C30 C 0.1130(11) 0.3314(7) 0.8231(6) 0.039(3) Uani 1 1 d .
H30 H 0.0567 0.3613 0.8369 0.047 Uiso 1 1 calc R
C31 C 0.1919(10) 0.3603(7) 0.7885(7) 0.037(3) Uani 1 1 d .
H31 H 0.1911 0.4102 0.7796 0.045 Uiso 1 1 calc R
C32 C 0.1130(10) 0.2577(7) 0.8389(6) 0.034(3) Uani 1 1 d .
H32 H 0.0582 0.2387 0.8643 0.041 Uiso 1 1 calc R
C33 C 0.1916(10) 0.2135(7) 0.8179(6) 0.033(3) Uani 1 1 d .
C34 C 0.3599(10) 0.3528(7) 0.7263(7) 0.038(3) Uani 1 1 d .
H34 H 0.4150 0.3149 0.7191 0.045 Uiso 1 1 calc R
C35 C 0.3063(11) 0.3757(8) 0.6571(7) 0.047(4) Uani 1 1 d .
H35A H 0.2508 0.4122 0.6628 0.057 Uiso 1 1 calc R
H35B H 0.2716 0.3341 0.6335 0.057 Uiso 1 1 calc R
H35C H 0.3619 0.3954 0.6303 0.057 Uiso 1 1 calc R
C36 C 0.4200(11) 0.4150(7) 0.7628(7) 0.046(4) Uani 1 1 d .
H36A H 0.4504 0.3997 0.8083 0.055 Uiso 1 1 calc R
H36B H 0.3689 0.4547 0.7668 0.055 Uiso 1 1 calc R
H36C H 0.4795 0.4308 0.7370 0.055 Uiso 1 1 calc R
C37 C 0.1862(10) 0.1334(7) 0.8316(6) 0.034(3) Uani 1 1 d .
H37 H 0.2245 0.1088 0.7959 0.041 Uiso 1 1 calc R
C38 C 0.0726(11) 0.1033(7) 0.8273(9) 0.054(4) Uani 1 1 d .
H38A H 0.0412 0.1021 0.7797 0.065 Uiso 1 1 calc R
H38B H 0.0271 0.1336 0.8535 0.065 Uiso 1 1 calc R
H38C H 0.0751 0.0547 0.8460 0.065 Uiso 1 1 calc R
C39 C 0.2509(11) 0.1166(8) 0.9002(7) 0.046(4) Uani 1 1 d .
H39A H 0.2170 0.1409 0.9365 0.055 Uiso 1 1 calc R
H39B H 0.3265 0.1333 0.8998 0.055 Uiso 1 1 calc R
H39C H 0.2508 0.0648 0.9080 0.055 Uiso 1 1 calc R
C40 C 0.3573(9) 0.0925(7) 0.6619(6) 0.031(3) Uani 1 1 d .
H40 H 0.4002 0.0638 0.6351 0.038 Uiso 1 1 calc R
C41 C 0.2406(10) 0.0924(8) 0.6337(6) 0.038(3) Uani 1 1 d .
C42 C 0.1717(10) 0.1502(8) 0.6430(6) 0.037(3) Uani 1 1 d .
H42 H 0.2014 0.1923 0.6646 0.045 Uiso 1 1 calc R
C43 C 0.0610(11) 0.1473(9) 0.6213(7) 0.050(4) Uani 1 1 d .
H43 H 0.0150 0.1869 0.6283 0.059 Uiso 1 1 calc R
C44 C 0.0184(11) 0.0868(9) 0.5897(6) 0.044(4) Uani 1 1 d .
H44 H -0.0577 0.0842 0.5751 0.053 Uiso 1 1 calc R
C45 C 0.0843(12) 0.0305(9) 0.5791(7) 0.051(4) Uani 1 1 d .
H45 H 0.0538 -0.0111 0.5571 0.062 Uiso 1 1 calc R
C46 C 0.1952(10) 0.0329(7) 0.6000(7) 0.038(3) Uani 1 1 d .
H46 H 0.2404 -0.0066 0.5911 0.046 Uiso 1 1 calc R

loop_
_atom_site_aniso_label
_atom_site_aniso_U_11
_atom_site_aniso_U_22
_atom_site_aniso_U_33
_atom_site_aniso_U_23
_atom_site_aniso_U_13
_atom_site_aniso_U_12
W1 0.0248(3) 0.0269(3) 0.0390(3) -0.0005(2) 0.0050(2) 0.0002(2)
Cl1 0.0298(16) 0.0315(18) 0.052(2) 0.0074(15) 0.0039(14) -0.0007(14)
Cl2 0.0360(18) 0.0291(18) 0.060(2) 0.0008(16) 0.0092(16) 0.0000(14)
Cl3 0.0407(19) 0.041(2) 0.048(2) 0.0053(16) 0.0163(16) -0.0038(15)
Cl4 0.0314(17) 0.0390(19) 0.057(2) -0.0008(16) 0.0037(15) -0.0079(15)
N1 0.034(6) 0.033(6) 0.032(6) 0.005(5) -0.001(5) 0.001(5)
N2 0.025(5) 0.030(6) 0.028(5) 0.002(4) 0.003(4) -0.005(4)
N3 0.017(5) 0.025(5) 0.035(6) 0.007(4) 0.006(4) 0.000(4)
C1 0.030(6) 0.015(6) 0.033(7) 0.006(5) 0.009(5) -0.001(5)
C3 0.020(6) 0.030(7) 0.042(8) 0.004(6) 0.007(5) -0.008(5)
C4 0.023(6) 0.021(6) 0.030(6) -0.003(5) 0.004(5) -0.007(5)
C5 0.040(7) 0.029(7) 0.041(8) -0.003(6) 0.018(6) 0.006(6)
C6 0.065(10) 0.068(11) 0.032(8) 0.005(8) 0.006(7) 0.024(9)
C7 0.084(13) 0.066(12) 0.053(10) 0.012(9) 0.018(9) 0.032(10)
C8 0.055(10) 0.056(10) 0.048(9) -0.007(8) 0.007(8) 0.019(8)
C9 0.034(7) 0.041(8) 0.041(8) -0.002(6) 0.007(6) -0.002(6)
C10 0.033(7) 0.041(8) 0.030(7) 0.006(6) 0.001(6) 0.009(6)
C11 0.049(9) 0.051(9) 0.038(8) 0.009(7) 0.002(7) 0.003(7)
C12 0.032(8) 0.067(11) 0.056(10) -0.003(8) 0.007(7) 0.008(7)
C13 0.034(7) 0.023(7) 0.052(8) 0.004(6) 0.015(6) -0.001(6)
C14 0.038(8) 0.036(8) 0.075(11) -0.003(8) 0.011(7) 0.004(7)
C15 0.036(8) 0.032(8) 0.096(13) -0.014(8) 0.017(8) -0.006(7)
C16 0.025(6) 0.036(7) 0.024(6) 0.000(5) 0.002(5) 0.001(5)
C17 0.035(7) 0.031(7) 0.039(8) 0.015(6) 0.005(6) 0.004(6)
C18 0.039(8) 0.044(9) 0.053(9) 0.005(7) -0.001(7) -0.006(7)
C19 0.042(8) 0.058(10) 0.032(7) -0.002(7) 0.005(6) 0.002(7)
C20 0.024(7) 0.048(9) 0.041(8) -0.009(7) -0.005(6) -0.003(6)
C21 0.032(7) 0.053(9) 0.035(8) -0.007(7) -0.001(6) -0.007(7)
C22 0.027(7) 0.045(8) 0.044(8) 0.010(7) 0.003(6) 0.000(6)
C23 0.039(9) 0.080(13) 0.096(14) 0.016(11) 0.006(9) 0.020(9)
C24 0.074(12) 0.042(10) 0.070(11) 0.001(8) 0.010(9) 0.009(8)
C25 0.033(7) 0.032(7) 0.039(8) -0.009(6) 0.002(6) 0.000(6)
C26 0.042(8) 0.048(9) 0.053(9) 0.008(7) 0.006(7) 0.004(7)
C27 0.046(9) 0.064(11) 0.044(9) -0.020(8) 0.000(7) 0.007(8)
C28 0.026(6) 0.023(6) 0.030(6) -0.013(5) 0.005(5) -0.014(5)
C29 0.025(6) 0.029(7) 0.019(6) -0.003(5) -0.008(5) -0.007(5)
C30 0.037(7) 0.050(9) 0.033(7) 0.001(6) 0.013(6) 0.013(7)
C31 0.033(7) 0.026(7) 0.053(8) 0.004(6) 0.003(6) 0.007(6)
C32 0.022(6) 0.041(8) 0.040(8) -0.002(6) 0.008(5) 0.001(6)
C33 0.026(6) 0.039(8) 0.033(7) -0.005(6) -0.004(5) 0.001(6)
C34 0.026(7) 0.043(8) 0.042(8) 0.006(6) -0.001(6) 0.003(6)
C35 0.040(8) 0.054(10) 0.049(9) 0.009(7) 0.012(7) 0.009(7)
C36 0.049(9) 0.034(8) 0.052(9) 0.010(7) -0.001(7) -0.012(7)
C37 0.038(7) 0.030(7) 0.037(7) -0.005(6) 0.012(6) -0.001(6)
C38 0.032(8) 0.028(8) 0.105(14) 0.007(8) 0.015(8) 0.002(6)
C39 0.045(8) 0.044(9) 0.049(9) 0.010(7) 0.006(7) 0.007(7)
C40 0.028(6) 0.039(8) 0.027(7) -0.007(6) 0.005(5) 0.009(6)
C41 0.035(7) 0.047(9) 0.032(7) 0.003(6) 0.002(6) 0.006(7)
C42 0.033(7) 0.050(9) 0.026(7) -0.003(6) -0.008(5) 0.003(6)
C43 0.039(8) 0.065(11) 0.044(8) -0.008(8) 0.007(7) -0.002(8)
C44 0.033(7) 0.071(11) 0.028(7) 0.023(7) 0.002(6) -0.009(8)
C45 0.049(9) 0.060(11) 0.042(9) 0.015(8) -0.011(7) -0.014(8)
C46 0.032(7) 0.036(8) 0.046(8) 0.002(6) -0.005(6) -0.010(6)

loop_
_atom_type_symbol
_atom_type_description
_atom_type_scat_dispersion_real
_atom_type_scat_dispersion_imag
_atom_type_scat_source
C C 0.0033 0.0016 'International Tables Vol C Tables 4.2.6.8 and 6.1.1.4'
H H 0.0000 0.0000 'International Tables Vol C Tables 4.2.6.8 and 6.1.1.4'
Cl Cl 0.1484 0.1585 'International Tables Vol C Tables 4.2.6.8 and 6.1.1.4'
N N 0.0061 0.0033 'International Tables Vol C Tables 4.2.6.8 and 6.1.1.4'
W W -0.8490 6.8722 'International Tables Vol C Tables 4.2.6.8 and 6.1.1.4'

loop_
_geom_angle_atom_site_label_1
_geom_angle_atom_site_label_2
_geom_angle_atom_site_label_3
_geom_angle
N3 W1 C40 99.0(5)
N3 W1 N1 120.9(4)
C40 W1 N1 97.5(5)
N3 W1 N2 98.3(4)
C40 W1 N2 162.6(4)
N1 W1 N2 75.0(4)
N3 W1 Cl1 111.7(3)
C40 W1 Cl1 90.9(4)
N1 W1 Cl1 124.2(3)
N2 W1 Cl1 81.0(3)
C4 N1 C1 112.6(9)
C4 N1 W1 121.2(7)
C1 N1 W1 121.2(7)
C2 N2 C16 118.3(10)
C2 N2 W1 113.1(8)
C16 N2 W1 128.4(7)
C28 N3 W1 173.8(8)
C2 C1 N1 109.9(10)
C2 C1 C3 111.3(10)
N1 C1 C3 115.8(9)
C2 C1 H1 106.4
N1 C1 H1 106.4
C3 C1 H1 106.4
N2 C2 C1 120.6(12)
N2 C2 H2 119.7
C1 C2 H2 119.7
C1 C3 Cl3 112.7(9)
C1 C3 Cl2 110.8(8)
Cl3 C3 Cl2 110.7(7)
C1 C3 Cl4 108.5(8)
Cl3 C3 Cl4 105.1(6)
Cl2 C3 Cl4 108.8(7)
C5 C4 C9 123.1(11)
C5 C4 N1 121.2(10)
C9 C4 N1 115.7(10)
C4 C5 C6 118.0(12)
C4 C5 C10 125.8(11)
C6 C5 C10 116.1(12)
C7 C6 C5 120.2(14)
C7 C6 H6 119.9
C5 C6 H6 119.9
C8 C7 C6 120.5(15)
C8 C7 H7 119.7
C6 C7 H7 119.7
C7 C8 C9 120.5(14)
C7 C8 H8 119.8
C9 C8 H8 119.8
C8 C9 C4 117.4(12)
C8 C9 C13 116.6(12)
C4 C9 C13 126.0(12)
C5 C10 C11 114.4(11)
C5 C10 C12 110.8(11)
C11 C10 C12 108.0(11)
C5 C10 H10 107.8
C11 C10 H10 107.8
C12 C10 H10 107.8
C10 C11 H11A 109.5
C10 C11 H11B 109.5
H11A C11 H11B 109.5
C10 C11 H11C 109.5
H11A C11 H11C 109.5
H11B C11 H11C 109.5
C10 C12 H12A 109.5
C10 C12 H12B 109.5
H12A C12 H12B 109.5
C10 C12 H12C 109.5
H12A C12 H12C 109.5
H12B C12 H12C 109.5
C9 C13 C15 112.2(12)
C9 C13 C14 115.3(11)
C15 C13 C14 109.0(11)
C9 C13 H13 106.6
C15 C13 H13 106.6
C14 C13 H13 106.6
C13 C14 H14A 109.5
C13 C14 H14B 109.5
H14A C14 H14B 109.5
C13 C14 H14C 109.5
H14A C14 H14C 109.5
H14B C14 H14C 109.5
C13 C15 H15A 109.5
C13 C15 H15B 109.5
H15A C15 H15B 109.5
C13 C15 H15C 109.5
H15A C15 H15C 109.5
H15B C15 H15C 109.5
C17 C16 C21 123.0(11)
C17 C16 N2 118.5(11)
C21 C16 N2 118.4(11)
C16 C17 C18 116.3(12)
C16 C17 C22 123.6(11)
C18 C17 C22 120.0(12)
C19 C18 C17 122.1(14)
C19 C18 H18 118.9
C17 C18 H18 118.9
C18 C19 C20 120.7(13)
C18 C19 H19 119.6
C20 C19 H19 119.6
C19 C20 C21 119.9(13)
C19 C20 H20 120.1
C21 C20 H20 120.1
C20 C21 C16 117.9(13)
C20 C21 C25 119.6(12)
C16 C21 C25 122.3(12)
C17 C22 C23 111.3(12)
C17 C22 C24 113.0(11)
C23 C22 C24 110.0(12)
C17 C22 H22 107.4
C23 C22 H22 107.4
C24 C22 H22 107.4
C22 C23 H23A 109.5
C22 C23 H23B 109.5
H23A C23 H23B 109.5
C22 C23 H23C 109.5
H23A C23 H23C 109.5
H23B C23 H23C 109.5
C22 C24 H24A 109.5
C22 C24 H24B 109.5
H24A C24 H24B 109.5
C22 C24 H24C 109.5
H24A C24 H24C 109.5
H24B C24 H24C 109.5
C21 C25 C26 109.9(11)
C21 C25 C27 112.0(11)
C26 C25 C27 109.6(11)
C21 C25 H25 108.4
C26 C25 H25 108.4
C27 C25 H25 108.4
C25 C26 H26A 109.5
C25 C26 H26B 109.5
H26A C26 H26B 109.5
C25 C26 H26C 109.5
H26A C26 H26C 109.5
H26B C26 H26C 109.5
C25 C27 H27A 109.5
C25 C27 H27B 109.5
H27A C27 H27B 109.5
C25 C27 H27C 109.5
H27A C27 H27C 109.5
H27B C27 H27C 109.5
C33 C28 N3 117.2(10)
C33 C28 C29 122.0(11)
N3 C28 C29 120.7(10)
C31 C29 C28 117.8(11)
C31 C29 C34 120.5(11)
C28 C29 C34 121.7(11)
C31 C30 C32 121.1(12)
C31 C30 H30 119.5
C32 C30 H30 119.5
C29 C31 C30 121.2(12)
C29 C31 H31 119.4
C30 C31 H31 119.4
C33 C32 C30 120.3(12)
C33 C32 H32 119.8
C30 C32 H32 119.8
C32 C33 C28 117.4(12)
C32 C33 C37 119.5(11)
C28 C33 C37 123.0(11)
C36 C34 C35 110.9(12)
C36 C34 C29 113.6(11)
C35 C34 C29 108.5(10)
C36 C34 H34 107.9
C35 C34 H34 107.9
C29 C34 H34 107.9
C34 C35 H35A 109.5
C34 C35 H35B 109.5
H35A C35 H35B 109.5
C34 C35 H35C 109.5
H35A C35 H35C 109.5
H35B C35 H35C 109.5
C34 C36 H36A 109.5
C34 C36 H36B 109.5
H36A C36 H36B 109.5
C34 C36 H36C 109.5
H36A C36 H36C 109.5
H36B C36 H36C 109.5
C38 C37 C33 114.5(11)
C38 C37 C39 111.6(11)
C33 C37 C39 109.3(10)
C38 C37 H37 107.0
C33 C37 H37 107.0
C39 C37 H37 107.0
C37 C38 H38A 109.5
C37 C38 H38B 109.5
H38A C38 H38B 109.5
C37 C38 H38C 109.5
H38A C38 H38C 109.5
H38B C38 H38C 109.5
C37 C39 H39A 109.5
C37 C39 H39B 109.5
H39A C39 H39B 109.5
C37 C39 H39C 109.5
H39A C39 H39C 109.5
H39B C39 H39C 109.5
C41 C40 W1 137.7(9)
C41 C40 H40 111.2
W1 C40 H40 111.2
C46 C41 C42 117.8(12)
C46 C41 C40 120.4(12)
C42 C41 C40 121.7(12)
C43 C42 C41 121.2(13)
C43 C42 H42 119.4
C41 C42 H42 119.4
C44 C43 C42 119.3(14)
C44 C43 H43 120.3
C42 C43 H43 120.3
C45 C44 C43 120.3(13)
C45 C44 H44 119.8
C43 C44 H44 119.8
C44 C45 C46 121.0(15)
C44 C45 H45 119.5
C46 C45 H45 119.5
C45 C46 C41 120.3(14)
C45 C46 H46 119.9
C41 C46 H46 119.9

loop_
_geom_bond_atom_site_label_1
_geom_bond_atom_site_label_2
_geom_bond_distance
W1 N3 1.734(9)
W1 C40 1.937(12)
W1 N1 2.031(10)
W1 N2 2.320(9)
W1 Cl1 2.361(3)
Cl2 C3 1.776(13)
Cl3 C3 1.766(13)
Cl4 C3 1.797(12)
N1 C4 1.464(15)
N1 C1 1.480(15)
N2 C2 1.279(15)
N2 C16 1.439(14)
N3 C28 1.428(14)
C1 C2 1.487(17)
C1 C3 1.564(15)
C1 H1 1.0000
C2 H2 0.9500
C4 C5 1.376(17)
C4 C9 1.402(17)
C5 C6 1.397(18)
C5 C10 1.519(17)
C6 C7 1.39(2)
C6 H6 0.9500
C7 C8 1.38(2)
C7 H7 0.9500
C8 C9 1.394(18)
C8 H8 0.9500
C9 C13 1.514(18)
C10 C11 1.518(18)
C10 C12 1.553(17)
C10 H10 1.0000
C11 H11A 0.9800
C11 H11B 0.9800
C11 H11C 0.9800
C12 H12A 0.9800
C12 H12B 0.9800
C12 H12C 0.9800
C13 C15 1.524(17)
C13 C14 1.536(17)
C13 H13 1.0000
C14 H14A 0.9800
C14 H14B 0.9800
C14 H14C 0.9800
C15 H15A 0.9800
C15 H15B 0.9800
C15 H15C 0.9800
C16 C17 1.391(16)
C16 C21 1.420(17)
C17 C18 1.405(18)
C17 C22 1.513(18)
C18 C19 1.377(19)
C18 H18 0.9500
C19 C20 1.389(19)
C19 H19 0.9500
C20 C21 1.400(18)
C20 H20 0.9500
C21 C25 1.510(19)
C22 C23 1.516(18)
C22 C24 1.545(19)
C22 H22 1.0000
C23 H23A 0.9800
C23 H23B 0.9800
C23 H23C 0.9800
C24 H24A 0.9800
C24 H24B 0.9800
C24 H24C 0.9800
C25 C26 1.530(18)
C25 C27 1.563(17)
C25 H25 1.0000
C26 H26A 0.9800
C26 H26B 0.9800
C26 H26C 0.9800
C27 H27A 0.9800
C27 H27B 0.9800
C27 H27C 0.9800
C28 C33 1.399(16)
C28 C29 1.427(16)
C29 C31 1.355(16)
C29 C34 1.540(16)
C30 C31 1.355(17)
C30 C32 1.413(18)
C30 H30 0.9500
C31 H31 0.9500
C32 C33 1.367(16)
C32 H32 0.9500
C33 C37 1.525(17)
C34 C36 1.519(18)
C34 C35 1.516(17)
C34 H34 1.0000
C35 H35A 0.9800
C35 H35B 0.9800
C35 H35C 0.9800
C36 H36A 0.9800
C36 H36B 0.9800
C36 H36C 0.9800
C37 C38 1.499(17)
C37 C39 1.531(17)
C37 H37 1.0000
C38 H38A 0.9800
C38 H38B 0.9800
C38 H38C 0.9800
C39 H39A 0.9800
C39 H39B 0.9800
C39 H39C 0.9800
C40 C41 1.483(17)
C40 H40 0.9500
C41 C46 1.385(18)
C41 C42 1.396(18)
C42 C43 1.384(18)
C42 H42 0.9500
C43 C44 1.37(2)
C43 H43 0.9500
C44 C45 1.36(2)
C44 H44 0.9500
C45 C46 1.382(18)
C45 H45 0.9500
C46 H46 0.9500

loop_
_geom_torsion_atom_site_label_1
_geom_torsion_atom_site_label_2
_geom_torsion_atom_site_label_3
_geom_torsion_atom_site_label_4
_geom_torsion
N3 W1 N1 C4 -115.8(9)
C40 W1 N1 C4 -10.6(9)
N2 W1 N1 C4 153.4(9)
Cl1 W1 N1 C4 85.7(9)
N3 W1 N1 C1 90.7(9)
C40 W1 N1 C1 -164.1(9)
N2 W1 N1 C1 0.0(8)
Cl1 W1 N1 C1 -67.8(9)
N3 W1 N2 C2 -117.1(9)
C40 W1 N2 C2 68.9(18)
N1 W1 N2 C2 2.8(9)
Cl1 W1 N2 C2 132.0(9)
N3 W1 N2 C16 66.9(10)
C40 W1 N2 C16 -107.1(16)
N1 W1 N2 C16 -173.2(10)
Cl1 W1 N2 C16 -44.0(9)
C4 N1 C1 C2 -157.8(10)
W1 N1 C1 C2 -2.3(13)
C4 N1 C1 C3 75.0(12)
W1 N1 C1 C3 -129.4(9)
C16 N2 C2 C1 171.3(11)
W1 N2 C2 C1 -5.2(15)
N1 C1 C2 N2 5.0(16)
C3 C1 C2 N2 134.6(12)
C2 C1 C3 Cl3 169.3(9)
N1 C1 C3 Cl3 -64.3(12)
C2 C1 C3 Cl2 -66.1(12)
N1 C1 C3 Cl2 60.3(12)
C2 C1 C3 Cl4 53.4(12)
N1 C1 C3 Cl4 179.8(8)
C1 N1 C4 C5 -116.3(12)
W1 N1 C4 C5 88.1(12)
C1 N1 C4 C9 65.5(13)
W1 N1 C4 C9 -90.1(11)
C9 C4 C5 C6 -2.9(19)
N1 C4 C5 C6 179.0(12)
C9 C4 C5 C10 173.3(12)
N1 C4 C5 C10 -4.8(19)
C4 C5 C6 C7 -2(2)
C10 C5 C6 C7 -178.7(14)
C5 C6 C7 C8 4(3)
C6 C7 C8 C9 -1(3)
C7 C8 C9 C4 -3(2)
C7 C8 C9 C13 174.0(14)
C5 C4 C9 C8 5.7(19)
N1 C4 C9 C8 -176.2(12)
C5 C4 C9 C13 -171.4(12)
N1 C4 C9 C13 6.8(18)
C4 C5 C10 C11 117.2(14)
C6 C5 C10 C11 -66.6(16)
C4 C5 C10 C12 -120.4(14)
C6 C5 C10 C12 55.8(16)
C8 C9 C13 C15 -62.4(16)
C4 C9 C13 C15 114.7(14)
C8 C9 C13 C14 63.0(17)
C4 C9 C13 C14 -119.9(14)
C2 N2 C16 C17 -79.7(15)
W1 N2 C16 C17 96.1(12)
C2 N2 C16 C21 102.7(14)
W1 N2 C16 C21 -81.5(13)
C21 C16 C17 C18 3.5(19)
N2 C16 C17 C18 -174.0(11)
C21 C16 C17 C22 -172.8(12)
N2 C16 C17 C22 9.8(18)
C16 C17 C18 C19 -1(2)
C22 C17 C18 C19 175.0(12)
C17 C18 C19 C20 -2(2)
C18 C19 C20 C21 3(2)
C19 C20 C21 C16 -1.1(18)
C19 C20 C21 C25 -175.0(12)
C17 C16 C21 C20 -2.3(19)
N2 C16 C21 C20 175.2(11)
C17 C16 C21 C25 171.4(12)
N2 C16 C21 C25 -11.1(18)
C16 C17 C22 C23 97.9(16)
C18 C17 C22 C23 -78.2(16)
C16 C17 C22 C24 -137.8(14)
C18 C17 C22 C24 46.1(17)
C20 C21 C25 C26 83.7(15)
C16 C21 C25 C26 -89.9(14)
C20 C21 C25 C27 -38.4(16)
C16 C21 C25 C27 148.0(12)
C33 C28 C29 C31 3.3(17)
N3 C28 C29 C31 -179.9(10)
C33 C28 C29 C34 -178.3(11)
N3 C28 C29 C34 -1.5(16)
C28 C29 C31 C30 -2.4(18)
C34 C29 C31 C30 179.1(12)
C32 C30 C31 C29 2(2)
C31 C30 C32 C33 -2(2)
C30 C32 C33 C28 2.5(18)
C30 C32 C33 C37 -176.2(11)
N3 C28 C33 C32 179.8(10)
C29 C28 C33 C32 -3.3(17)
N3 C28 C33 C37 -1.6(17)
C29 C28 C33 C37 175.3(11)
C31 C29 C34 C36 54.7(15)
C28 C29 C34 C36 -123.7(12)
C31 C29 C34 C35 -69.2(15)
C28 C29 C34 C35 112.4(13)
C32 C33 C37 C38 35.4(17)
C28 C33 C37 C38 -143.2(13)
C32 C33 C37 C39 -90.6(14)
C28 C33 C37 C39 90.8(14)
N3 W1 C40 C41 -14.5(15)
N1 W1 C40 C41 -137.6(14)
N2 W1 C40 C41 159.4(12)
Cl1 W1 C40 C41 97.7(14)
W1 C40 C41 C46 -148.4(12)
W1 C40 C41 C42 28(2)
C46 C41 C42 C43 2(2)
C40 C41 C42 C43 -174.7(12)
C41 C42 C43 C44 0(2)
C42 C43 C44 C45 -1(2)
C43 C44 C45 C46 0(2)
C44 C45 C46 C41 2(2)
C42 C41 C46 C45 -3(2)
C40 C41 C46 C45 174.2(12)
